data_7104759
loop_
_publ_author_name
'Shukla, Ruchi'
'Lindeman, Sergey V'
'Rathore, Rajendra'

_publ_section_title
;
 Terphenyl crowns: a new family of receptors containing ethereal
 canopies that direct potassium cation onto benzenoid platforms for
 cation-pi interactions.
;
_journal_issue 37
_journal_name_full 'Chemical communications (Cambridge, England)'
_journal_page_first 5600
_journal_page_last 5602
_journal_paper_doi 10.1039/b912796h
_journal_volume 34
_journal_year 2009
_chemical_formula_sum 'C26 H28 O5'
_chemical_formula_weight 420.48
_chemical_name_systematic
;
?
;
_space_group_IT_number 2
_symmetry_cell_setting triclinic
_symmetry_space_group_name_Hall '-P 1'
_symmetry_space_group_name_H-M 'P -1'
_atom_sites_solution_hydrogens geom
_atom_sites_solution_primary direct
_atom_sites_solution_secondary difmap
_audit_creation_method SHELXL-97
_cell_angle_alpha 111.253(2)
_cell_angle_beta 98.337(2)
_cell_angle_gamma 93.101(2)
_cell_formula_units_Z 8
_cell_length_a 8.8435(5)
_cell_length_b 19.9062(10)
_cell_length_c 26.7874(14)
_cell_measurement_reflns_used 7955
_cell_measurement_temperature 100(2)
_cell_measurement_theta_max 61
_cell_measurement_theta_min 4
_cell_volume 4319.3(4)
_computing_cell_refinement 'SAINT v7.23A (Bruker, 2005)'
_computing_data_collection 'APEX2 v2.0-2 (Bruker, 2005)'
_computing_data_reduction 'SADABS-2004/1 (Bruker, 2005)'
_computing_molecular_graphics 'XP v5.1 (Bruker, 1998)'
_computing_publication_material 'XCIF v6.12 (Bruker, 2001)'
_computing_structure_refinement 'SHELXL-97 v.97-2 (Sheldrick, 1993-1997)'
_computing_structure_solution 'XM/SHELXD v6.12 (Bruker, 2001)'
_diffrn_ambient_temperature 100(2)
_diffrn_measured_fraction_theta_full 0.948
_diffrn_measured_fraction_theta_max 0.948
_diffrn_measurement_device_type 'Bruker APEX2 CCD detector'
_diffrn_measurement_method '\w scans'
_diffrn_radiation_monochromator graphite
_diffrn_radiation_source 'fine-focus sealed tube'
_diffrn_radiation_type CuK\a
_diffrn_radiation_wavelength 1.54178
_diffrn_reflns_av_R_equivalents 0.0247
_diffrn_reflns_av_sigmaI/netI 0.0200
_diffrn_reflns_limit_h_max 9
_diffrn_reflns_limit_h_min -10
_diffrn_reflns_limit_k_max 20
_diffrn_reflns_limit_k_min -22
_diffrn_reflns_limit_l_max 30
_diffrn_reflns_limit_l_min 0
_diffrn_reflns_number 35410
_diffrn_reflns_theta_full 66.51
_diffrn_reflns_theta_max 61.51
_diffrn_reflns_theta_min 1.80
_exptl_absorpt_coefficient_mu 0.718
_exptl_absorpt_correction_T_max 0.8135
_exptl_absorpt_correction_T_min 0.6726
_exptl_absorpt_correction_type multi-scan
_exptl_absorpt_process_details
;
SADABS. Program for empirical absorption correction of
area-detector data. University of Goetingen. Germany.
Sheldrick, G. M. 1996
;
_exptl_crystal_colour colorless
_exptl_crystal_density_diffrn 1.293
_exptl_crystal_density_method 'not measured'
_exptl_crystal_description prism
_exptl_crystal_F_000 1792
_exptl_crystal_size_max 0.60
_exptl_crystal_size_mid 0.40
_exptl_crystal_size_min 0.30
_refine_diff_density_max 0.650
_refine_diff_density_min -0.286
_refine_diff_density_rms 0.054
_refine_ls_extinction_coef 0.00040(5)
_refine_ls_extinction_expression Fc^*^=kFc[1+0.001xFc^2^\l^3^/sin(2\q)]^-1/4^
_refine_ls_extinction_method SHELXL
_refine_ls_goodness_of_fit_ref 1.044
_refine_ls_hydrogen_treatment constr
_refine_ls_matrix_type full
_refine_ls_number_parameters 1119
_refine_ls_number_reflns 12685
_refine_ls_number_restraints 0
_refine_ls_restrained_S_all 1.044
_refine_ls_R_factor_all 0.0417
_refine_ls_R_factor_gt 0.0415
_refine_ls_shift/su_max 0.002
_refine_ls_shift/su_mean 0.000
_refine_ls_structure_factor_coef Fsqd
_refine_ls_weighting_details 'calc w=1/[\s^2^(Fo^2^)+(0.0628P)^2^+2.6727P] where P=(Fo^2^+2Fc^2^)/3'
_refine_ls_weighting_scheme calc
_refine_ls_wR_factor_gt 0.1100
_refine_ls_wR_factor_ref 0.1105
_reflns_number_gt 12613
_reflns_number_total 12685
_reflns_threshold_expression >2sigma(I)
_cod_data_source_file b912796h.txt
_cod_data_source_block raj4b
_cod_database_code 7104759

loop_
_symmetry_equiv_pos_as_xyz
'x, y, z'
'-x, -y, -z'

loop_
_atom_site_label
_atom_site_type_symbol
_atom_site_fract_x
_atom_site_fract_y
_atom_site_fract_z
_atom_site_U_iso_or_equiv
_atom_site_adp_type
_atom_site_occupancy
_atom_site_symmetry_multiplicity
_atom_site_calc_flag
_atom_site_refinement_flags
_atom_site_disorder_assembly
_atom_site_disorder_group
O1A O 0.77318(19) 0.17609(9) 0.42213(7) 0.0184(4) Uani 1 1 d . . .
O2A O 0.7952(2) 0.15918(9) 0.30857(7) 0.0245(4) Uani 1 1 d . . .
O3A O 0.7817(2) 0.01447(9) 0.22727(7) 0.0222(4) Uani 1 1 d . . .
O4A O 0.9475(2) -0.11165(10) 0.20346(8) 0.0266(4) Uani 1 1 d . . .
O5A O 1.0459(2) -0.13740(9) 0.30339(7) 0.0249(4) Uani 1 1 d . . .
C1A C 0.7128(3) 0.22313(13) 0.39698(10) 0.0188(5) Uani 1 1 d . . .
H1AA H 0.7157 0.2726 0.4246 0.023 Uiso 1 1 calc R . .
H1AB H 0.6047 0.2051 0.3789 0.023 Uiso 1 1 calc R . .
C2A C 0.8111(3) 0.22466(13) 0.35548(11) 0.0215(6) Uani 1 1 d . . .
H2AA H 0.7849 0.2647 0.3434 0.026 Uiso 1 1 calc R . .
H2AB H 0.9203 0.2358 0.3736 0.026 Uiso 1 1 calc R . .
C3A C 0.8745(3) 0.10198(14) 0.31722(11) 0.0234(6) Uani 1 1 d . . .
H3AA H 0.8078 0.0742 0.3314 0.028 Uiso 1 1 calc R . .
H3AB H 0.9689 0.1234 0.3448 0.028 Uiso 1 1 calc R . .
C4A C 0.9170(3) 0.05163(14) 0.26562(11) 0.0246(6) Uani 1 1 d . . .
H4AA H 0.9786 0.0796 0.2501 0.030 Uiso 1 1 calc R . .
H4AB H 0.9805 0.0160 0.2735 0.030 Uiso 1 1 calc R . .
C5A C 0.8104(3) -0.03036(13) 0.17478(10) 0.0227(5) Uani 1 1 d . . .
H5AA H 0.9091 -0.0110 0.1690 0.027 Uiso 1 1 calc R . .
H5AB H 0.7280 -0.0279 0.1465 0.027 Uiso 1 1 calc R . .
C6A C 0.8174(3) -0.10793(14) 0.16807(11) 0.0255(6) Uani 1 1 d . . .
H6AA H 0.7232 -0.1270 0.1768 0.031 Uiso 1 1 calc R . .
H6AB H 0.8247 -0.1376 0.1300 0.031 Uiso 1 1 calc R . .
C7A C 0.9591(3) -0.18162(14) 0.20574(11) 0.0254(6) Uani 1 1 d . . .
H7AA H 0.9805 -0.2159 0.1708 0.030 Uiso 1 1 calc R . .
H7AB H 0.8612 -0.2004 0.2124 0.030 Uiso 1 1 calc R . .
C8A C 1.0864(3) -0.17468(14) 0.25073(10) 0.0258(6) Uani 1 1 d . . .
H8AA H 1.1118 -0.2236 0.2478 0.031 Uiso 1 1 calc R . .
H8AB H 1.1790 -0.1477 0.2472 0.031 Uiso 1 1 calc R . .
C11A C 0.8469(3) -0.01323(13) 0.42670(10) 0.0187(5) Uani 1 1 d . . .
H11A H 0.7511 -0.0379 0.4260 0.022 Uiso 1 1 calc R . .
C12A C 0.8692(3) 0.06210(13) 0.45096(10) 0.0188(5) Uani 1 1 d . . .
C13A C 1.0128(3) 0.09750(14) 0.45228(10) 0.0211(6) Uani 1 1 d . . .
H13A H 1.0323 0.1489 0.4690 0.025 Uiso 1 1 calc R . .
C14A C 1.1256(3) 0.05737(14) 0.42921(10) 0.0215(6) Uani 1 1 d . . .
H14A H 1.2221 0.0818 0.4304 0.026 Uiso 1 1 calc R . .
C15A C 1.1010(3) -0.01724(15) 0.40465(10) 0.0230(6) Uani 1 1 d . . .
H15A H 1.1795 -0.0436 0.3887 0.028 Uiso 1 1 calc R . .
C16A C 0.9601(3) -0.05406(14) 0.40326(10) 0.0206(5) Uani 1 1 d . . .
C21A C 0.7420(3) 0.10266(13) 0.47294(10) 0.0184(5) Uani 1 1 d . . .
C22A C 0.6590(3) 0.08248(14) 0.50684(11) 0.0231(6) Uani 1 1 d . . .
H22A H 0.6890 0.0439 0.5175 0.028 Uiso 1 1 calc R . .
C23A C 0.5340(3) 0.11681(14) 0.52554(11) 0.0251(6) Uani 1 1 d . . .
H23A H 0.4804 0.1020 0.5488 0.030 Uiso 1 1 calc R . .
C24A C 0.4885(3) 0.17294(14) 0.50990(11) 0.0225(6) Uani 1 1 d . . .
H24A H 0.4037 0.1969 0.5228 0.027 Uiso 1 1 calc R . .
C25A C 0.5665(3) 0.19445(14) 0.47530(10) 0.0204(5) Uani 1 1 d . . .
H25A H 0.5344 0.2327 0.4645 0.025 Uiso 1 1 calc R . .
C26A C 0.6919(3) 0.15934(13) 0.45679(10) 0.0161(5) Uani 1 1 d . . .
C31A C 0.9225(3) -0.13479(13) 0.37685(10) 0.0188(5) Uani 1 1 d . . .
C32A C 0.8390(3) -0.17103(14) 0.40219(11) 0.0227(6) Uani 1 1 d . . .
H32A H 0.8156 -0.1446 0.4370 0.027 Uiso 1 1 calc R . .
C33A C 0.7901(3) -0.24494(14) 0.37712(11) 0.0232(6) Uani 1 1 d . . .
H33A H 0.7336 -0.2688 0.3947 0.028 Uiso 1 1 calc R . .
C34A C 0.8243(3) -0.28350(14) 0.32635(11) 0.0233(6) Uani 1 1 d . . .
H34A H 0.7889 -0.3338 0.3087 0.028 Uiso 1 1 calc R . .
C35A C 0.9105(3) -0.24902(13) 0.30091(10) 0.0199(5) Uani 1 1 d . . .
H35A H 0.9351 -0.2761 0.2664 0.024 Uiso 1 1 calc R . .
C36A C 0.9603(3) -0.17523(14) 0.32596(10) 0.0201(5) Uani 1 1 d . . .
O1B O 1.4368(2) -0.20728(12) 0.20000(7) 0.0331(5) Uani 1 1 d . . .
O2B O 1.4466(2) -0.08311(11) 0.30243(9) 0.0370(5) Uani 1 1 d . . .
O3B O 1.3125(2) 0.02854(12) 0.26816(9) 0.0372(5) Uani 1 1 d . . .
O4B O 1.2298(2) 0.09592(11) 0.18928(7) 0.0311(5) Uani 1 1 d . . .
O5B O 1.09103(19) 0.00334(9) 0.08173(7) 0.0206(4) Uani 1 1 d . . .
C1B C 1.5173(3) -0.19751(18) 0.25337(11) 0.0378(7) Uani 1 1 d . . .
H1BA H 1.6065 -0.2258 0.2501 0.045 Uiso 1 1 calc R . .
H1BB H 1.4479 -0.2153 0.2729 0.045 Uiso 1 1 calc R . .
C2B C 1.5717(3) -0.11837(18) 0.28482(11) 0.0377(7) Uani 1 1 d . . .
H2BA H 1.6518 -0.1126 0.3165 0.045 Uiso 1 1 calc R . .
H2BB H 1.6167 -0.0971 0.2613 0.045 Uiso 1 1 calc R . .
C3B C 1.4779(4) -0.00606(18) 0.33169(12) 0.0426(8) Uani 1 1 d . . .
H3BA H 1.5842 0.0054 0.3526 0.051 Uiso 1 1 calc R . .
H3BB H 1.4069 0.0094 0.3581 0.051 Uiso 1 1 calc R . .
C4B C 1.4603(4) 0.03769(18) 0.29446(15) 0.0507(9) Uani 1 1 d . . .
H4BA H 1.4916 0.0898 0.3166 0.061 Uiso 1 1 calc R . .
H4BB H 1.5291 0.0217 0.2674 0.061 Uiso 1 1 calc R . .
C5B C 1.2963(4) -0.00517(16) 0.21158(14) 0.0459(8) Uani 1 1 d . . .
H5BA H 1.1886 -0.0276 0.1968 0.055 Uiso 1 1 calc R . .
H5BB H 1.3630 -0.0448 0.2032 0.055 Uiso 1 1 calc R . .
C6B C 1.3343(3) 0.04247(15) 0.18347(11) 0.0301(6) Uani 1 1 d . . .
H6BA H 1.4406 0.0668 0.1987 0.036 Uiso 1 1 calc R . .
H6BB H 1.3295 0.0132 0.1444 0.036 Uiso 1 1 calc R . .
C7B C 1.2034(3) 0.11924(15) 0.14519(11) 0.0272(6) Uani 1 1 d . . .
H7BA H 1.2946 0.1131 0.1272 0.033 Uiso 1 1 calc R . .
H7BB H 1.1907 0.1716 0.1593 0.033 Uiso 1 1 calc R . .
C8B C 1.0639(3) 0.07849(14) 0.10390(11) 0.0219(6) Uani 1 1 d . . .
H8BA H 0.9715 0.0832 0.1213 0.026 Uiso 1 1 calc R . .
H8BB H 1.0473 0.0980 0.0746 0.026 Uiso 1 1 calc R . .
C11B C 1.1369(3) -0.19413(14) 0.07714(10) 0.0186(5) Uani 1 1 d . . .
H11B H 1.0391 -0.2155 0.0780 0.022 Uiso 1 1 calc R . .
C12B C 1.2707(3) -0.21677(14) 0.09859(10) 0.0198(5) Uani 1 1 d . . .
C13B C 1.4134(3) -0.18490(15) 0.09656(10) 0.0221(6) Uani 1 1 d . . .
H13B H 1.5055 -0.1981 0.1117 0.027 Uiso 1 1 calc R . .
C14B C 1.4208(3) -0.13429(14) 0.07257(10) 0.0229(6) Uani 1 1 d . . .
H14B H 1.5183 -0.1146 0.0700 0.028 Uiso 1 1 calc R . .
C15B C 1.2882(3) -0.11180(14) 0.05217(10) 0.0206(5) Uani 1 1 d . . .
H15B H 1.2954 -0.0762 0.0364 0.025 Uiso 1 1 calc R . .
C16B C 1.1445(3) -0.14131(13) 0.05476(10) 0.0178(5) Uani 1 1 d . . .
C21B C 1.2549(3) -0.27493(15) 0.12039(10) 0.0223(6) Uani 1 1 d . . .
C22B C 1.1504(3) -0.33611(15) 0.09136(11) 0.0240(6) Uani 1 1 d . . .
H22B H 1.0944 -0.3405 0.0571 0.029 Uiso 1 1 calc R . .
C23B C 1.1244(3) -0.39120(16) 0.11034(12) 0.0290(6) Uani 1 1 d . . .
H23B H 1.0508 -0.4321 0.0899 0.035 Uiso 1 1 calc R . .
C24B C 1.2092(3) -0.38489(16) 0.16031(12) 0.0326(7) Uani 1 1 d . . .
H24B H 1.1933 -0.4222 0.1739 0.039 Uiso 1 1 calc R . .
C25B C 1.3153(3) -0.32568(17) 0.19033(11) 0.0306(7) Uani 1 1 d . . .
H25B H 1.3723 -0.3229 0.2241 0.037 Uiso 1 1 calc R . .
C26B C 1.3400(3) -0.26975(15) 0.17171(11) 0.0258(6) Uani 1 1 d . . .
C31B C 0.9974(3) -0.11973(13) 0.03357(10) 0.0166(5) Uani 1 1 d . . .
C32B C 0.8778(3) -0.17186(14) 0.00039(11) 0.0191(5) Uani 1 1 d . . .
H32B H 0.8924 -0.2217 -0.0099 0.023 Uiso 1 1 calc R . .
C33B C 0.7379(3) -0.15331(14) -0.01810(10) 0.0229(6) Uani 1 1 d . . .
H33B H 0.6580 -0.1900 -0.0410 0.027 Uiso 1 1 calc R . .
C34B C 0.7158(3) -0.08088(14) -0.00283(11) 0.0214(5) Uani 1 1 d . . .
H34B H 0.6197 -0.0678 -0.0151 0.026 Uiso 1 1 calc R . .
C35B C 0.8313(3) -0.02759(14) 0.02992(10) 0.0207(5) Uani 1 1 d . . .
H35B H 0.8151 0.0220 0.0400 0.025 Uiso 1 1 calc R . .
C36B C 0.9714(3) -0.04624(14) 0.04832(10) 0.0187(5) Uani 1 1 d . . .
O1C O 1.28037(19) 0.66267(9) 0.41099(7) 0.0198(4) Uani 1 1 d . . .
O2C O 1.3111(2) 0.63955(11) 0.30139(8) 0.0319(4) Uani 1 1 d . . .
O3C O 1.3737(3) 0.51425(11) 0.21536(8) 0.0405(5) Uani 1 1 d . . .
O4C O 1.4128(2) 0.35673(10) 0.20748(8) 0.0302(4) Uani 1 1 d . . .
O5C O 1.4813(2) 0.32319(10) 0.30139(7) 0.0278(4) Uani 1 1 d . . .
C1C C 1.2259(3) 0.71077(13) 0.38486(11) 0.0206(5) Uani 1 1 d . . .
H1CA H 1.2322 0.7607 0.4121 0.025 Uiso 1 1 calc R . .
H1CB H 1.1174 0.6946 0.3666 0.025 Uiso 1 1 calc R . .
C2C C 1.3264(3) 0.70899(15) 0.34370(11) 0.0271(6) Uani 1 1 d . . .
H2CA H 1.2986 0.7454 0.3278 0.033 Uiso 1 1 calc R . .
H2CB H 1.4352 0.7224 0.3622 0.033 Uiso 1 1 calc R . .
C3C C 1.4289(3) 0.59649(15) 0.30764(12) 0.0300(6) Uani 1 1 d . . .
H3CA H 1.4469 0.5986 0.3455 0.036 Uiso 1 1 calc R . .
H3CB H 1.5254 0.6165 0.3009 0.036 Uiso 1 1 calc R . .
C4C C 1.3891(4) 0.51921(16) 0.26949(12) 0.0372(7) Uani 1 1 d . . .
H4CA H 1.4708 0.4902 0.2768 0.045 Uiso 1 1 calc R . .
H4CB H 1.2914 0.4992 0.2755 0.045 Uiso 1 1 calc R . .
C5C C 1.3188(3) 0.44673(15) 0.17504(10) 0.0298(6) Uani 1 1 d . . .
H5CA H 1.2949 0.4528 0.1397 0.036 Uiso 1 1 calc R . .
H5CB H 1.2213 0.4292 0.1828 0.036 Uiso 1 1 calc R . .
C6C C 1.4266(4) 0.38958(18) 0.16938(12) 0.0384(7) Uani 1 1 d . . .
H6CA H 1.4024 0.3522 0.1321 0.046 Uiso 1 1 calc R . .
H6CB H 1.5338 0.4119 0.1754 0.046 Uiso 1 1 calc R . .
C7C C 1.5375(3) 0.31798(15) 0.21653(11) 0.0284(6) Uani 1 1 d . . .
H7CA H 1.6301 0.3525 0.2371 0.034 Uiso 1 1 calc R . .
H7CB H 1.5614 0.2860 0.1812 0.034 Uiso 1 1 calc R . .
C8C C 1.4958(3) 0.27406(15) 0.24753(10) 0.0281(6) Uani 1 1 d . . .
H8CA H 1.3971 0.2432 0.2290 0.034 Uiso 1 1 calc R . .
H8CB H 1.5762 0.2422 0.2501 0.034 Uiso 1 1 calc R . .
C11C C 1.3234(3) 0.47033(14) 0.42150(10) 0.0193(5) Uani 1 1 d . . .
H11C H 1.2230 0.4502 0.4209 0.023 Uiso 1 1 calc R . .
C12C C 1.3566(3) 0.54578(14) 0.44205(10) 0.0190(5) Uani 1 1 d . . .
C13C C 1.5044(3) 0.57506(15) 0.44251(10) 0.0229(6) Uani 1 1 d . . .
H13C H 1.5304 0.6262 0.4559 0.027 Uiso 1 1 calc R . .
C14C C 1.6123(3) 0.52908(16) 0.42330(10) 0.0244(6) Uani 1 1 d . . .
H14C H 1.7129 0.5491 0.4241 0.029 Uiso 1 1 calc R . .
C15C C 1.5767(3) 0.45394(15) 0.40282(10) 0.0247(6) Uani 1 1 d . . .
H15C H 1.6524 0.4234 0.3894 0.030 Uiso 1 1 calc R . .
C16C C 1.4301(3) 0.42357(14) 0.40200(10) 0.0206(5) Uani 1 1 d . . .
C21C C 1.2330(3) 0.59137(13) 0.46197(10) 0.0184(5) Uani 1 1 d . . .
C22C C 1.1452(3) 0.57517(14) 0.49623(11) 0.0211(6) Uani 1 1 d . . .
H22C H 1.1700 0.5370 0.5082 0.025 Uiso 1 1 calc R . .
C23C C 1.0226(3) 0.61280(14) 0.51348(10) 0.0224(6) Uani 1 1 d . . .
H23C H 0.9654 0.6007 0.5371 0.027 Uiso 1 1 calc R . .
C24C C 0.9849(3) 0.66828(13) 0.49577(11) 0.0211(6) Uani 1 1 d . . .
H24C H 0.9007 0.6940 0.5070 0.025 Uiso 1 1 calc R . .
C25C C 1.0697(3) 0.68636(14) 0.46165(10) 0.0198(5) Uani 1 1 d . . .
H25C H 1.0432 0.7244 0.4497 0.024 Uiso 1 1 calc R . .
C26C C 1.1936(3) 0.64876(13) 0.44495(10) 0.0163(5) Uani 1 1 d . . .
C31C C 1.3849(3) 0.34382(14) 0.38265(10) 0.0215(6) Uani 1 1 d . . .
C32C C 1.3091(3) 0.31639(14) 0.41443(11) 0.0234(6) Uani 1 1 d . . .
H32C H 1.2940 0.3487 0.4490 0.028 Uiso 1 1 calc R . .
C33C C 1.2545(3) 0.24298(14) 0.39724(12) 0.0272(6) Uani 1 1 d . . .
H33C H 1.2028 0.2258 0.4198 0.033 Uiso 1 1 calc R . .
C34C C 1.2764(3) 0.19580(14) 0.34733(11) 0.0267(6) Uani 1 1 d . . .
H34C H 1.2392 0.1458 0.3350 0.032 Uiso 1 1 calc R . .
C35C C 1.3525(3) 0.22139(14) 0.31528(11) 0.0283(7) Uani 1 1 d . . .
H35C H 1.3675 0.1885 0.2809 0.034 Uiso 1 1 calc R . .
C36C C 1.4077(3) 0.29401(15) 0.33201(10) 0.0232(6) Uani 1 1 d . . .
O1D O 0.9984(2) 0.29864(9) 0.19552(7) 0.0226(4) Uani 1 1 d . . .
O2D O 1.0033(2) 0.42412(10) 0.29551(7) 0.0278(4) Uani 1 1 d . . .
O3D O 0.8298(2) 0.53490(10) 0.27607(8) 0.0288(4) Uani 1 1 d . . .
O4D O 0.7751(2) 0.60207(10) 0.19859(7) 0.0265(4) Uani 1 1 d . . .
O5D O 0.62010(19) 0.50422(9) 0.08482(7) 0.0198(4) Uani 1 1 d . . .
C1D C 1.0858(3) 0.31143(15) 0.24833(10) 0.0237(6) Uani 1 1 d . . .
H1DA H 1.1865 0.3390 0.2526 0.028 Uiso 1 1 calc R . .
H1DB H 1.1054 0.2643 0.2511 0.028 Uiso 1 1 calc R . .
C2D C 1.0044(3) 0.35298(14) 0.29361(10) 0.0247(6) Uani 1 1 d . . .
H2DA H 0.8976 0.3298 0.2869 0.030 Uiso 1 1 calc R . .
H2DB H 1.0583 0.3531 0.3287 0.030 Uiso 1 1 calc R . .
C3D C 0.9142(3) 0.46676(15) 0.33208(11) 0.0290(6) Uani 1 1 d . . .
H3DA H 0.9584 0.4728 0.3698 0.035 Uiso 1 1 calc R . .
H3DB H 0.8077 0.4425 0.3233 0.035 Uiso 1 1 calc R . .
C4D C 0.9135(3) 0.53935(16) 0.32730(11) 0.0311(6) Uani 1 1 d . . .
H4DA H 0.8668 0.5723 0.3570 0.037 Uiso 1 1 calc R . .
H4DB H 1.0209 0.5604 0.3317 0.037 Uiso 1 1 calc R . .
C5D C 0.9258(3) 0.53090(15) 0.23698(11) 0.0260(6) Uani 1 1 d . . .
H5DA H 0.9745 0.4853 0.2279 0.031 Uiso 1 1 calc R . .
H5DB H 1.0083 0.5722 0.2521 0.031 Uiso 1 1 calc R . .
C6D C 0.8298(3) 0.53311(14) 0.18689(11) 0.0264(6) Uani 1 1 d . . .
H6DA H 0.8920 0.5240 0.1577 0.032 Uiso 1 1 calc R . .
H6DB H 0.7415 0.4946 0.1740 0.032 Uiso 1 1 calc R . .
C7D C 0.7264(3) 0.61976(14) 0.15237(11) 0.0234(6) Uani 1 1 d . . .
H7DA H 0.8109 0.6138 0.1311 0.028 Uiso 1 1 calc R . .
H7DB H 0.7095 0.6716 0.1652 0.028 Uiso 1 1 calc R . .
C8D C 0.5823(3) 0.57564(13) 0.11492(11) 0.0234(6) Uani 1 1 d . . .
H8DA H 0.5020 0.5722 0.1363 0.028 Uiso 1 1 calc R . .
H8DB H 0.5425 0.5991 0.0896 0.028 Uiso 1 1 calc R . .
C11D C 0.6831(3) 0.30706(13) 0.07360(10) 0.0164(5) Uani 1 1 d . . .
H11D H 0.5867 0.2832 0.0732 0.020 Uiso 1 1 calc R . .
C12D C 0.8181(3) 0.28660(13) 0.09598(9) 0.0165(5) Uani 1 1 d . . .
C13D C 0.9583(3) 0.32085(14) 0.09482(10) 0.0185(5) Uani 1 1 d . . .
H13D H 1.0516 0.3085 0.1099 0.022 Uiso 1 1 calc R . .
C14D C 0.9627(3) 0.37309(14) 0.07164(10) 0.0210(5) Uani 1 1 d . . .
H14D H 1.0592 0.3945 0.0697 0.025 Uiso 1 1 calc R . .
C15D C 0.8274(3) 0.39436(13) 0.05117(10) 0.0181(5) Uani 1 1 d . . .
H15D H 0.8321 0.4314 0.0367 0.022 Uiso 1 1 calc R . .
C16D C 0.6846(3) 0.36101(13) 0.05193(10) 0.0157(5) Uani 1 1 d . . .
C21D C 0.8010(3) 0.23213(13) 0.12125(10) 0.0174(5) Uani 1 1 d . . .
C22D C 0.6887(3) 0.17289(13) 0.09693(10) 0.0174(5) Uani 1 1 d . . .
H22D H 0.6347 0.1641 0.0614 0.021 Uiso 1 1 calc R . .
C23D C 0.6518(3) 0.12602(14) 0.12228(10) 0.0206(5) Uani 1 1 d . . .
H23D H 0.5738 0.0862 0.1044 0.025 Uiso 1 1 calc R . .
C24D C 0.7308(3) 0.13815(13) 0.17446(11) 0.0223(6) Uani 1 1 d . . .
H24D H 0.7056 0.1072 0.1927 0.027 Uiso 1 1 calc R . .
C25D C 0.8453(3) 0.19520(14) 0.19925(11) 0.0227(6) Uani 1 1 d . . .
H25D H 0.8988 0.2032 0.2347 0.027 Uiso 1 1 calc R . .
C26D C 0.8849(3) 0.24164(13) 0.17365(10) 0.0173(5) Uani 1 1 d . . .
C31D C 0.5351(3) 0.38140(13) 0.03171(10) 0.0167(5) Uani 1 1 d . . .
C32D C 0.4192(3) 0.32832(14) -0.00331(11) 0.0195(5) Uani 1 1 d . . .
H32D H 0.4383 0.2789 -0.0154 0.023 Uiso 1 1 calc R . .
C33D C 0.2770(3) 0.34539(14) -0.02099(11) 0.0225(6) Uani 1 1 d . . .
H33D H 0.2002 0.3084 -0.0457 0.027 Uiso 1 1 calc R . .
C34D C 0.2485(3) 0.41714(14) -0.00217(11) 0.0214(6) Uani 1 1 d . . .
H34D H 0.1507 0.4293 -0.0138 0.026 Uiso 1 1 calc R . .
C35D C 0.3594(3) 0.47113(14) 0.03305(10) 0.0192(5) Uani 1 1 d . . .
H35D H 0.3377 0.5201 0.0458 0.023 Uiso 1 1 calc R . .
C36D C 0.5032(3) 0.45396(13) 0.04993(10) 0.0175(5) Uani 1 1 d . . .

loop_
_atom_site_aniso_label
_atom_site_aniso_U_11
_atom_site_aniso_U_22
_atom_site_aniso_U_33
_atom_site_aniso_U_23
_atom_site_aniso_U_13
_atom_site_aniso_U_12
O1A 0.0229(9) 0.0197(9) 0.0166(9) 0.0102(8) 0.0054(7) 0.0071(7)
O2A 0.0350(10) 0.0185(9) 0.0174(9) 0.0052(8) -0.0005(8) 0.0051(8)
O3A 0.0252(9) 0.0198(9) 0.0186(9) 0.0045(8) 0.0013(7) 0.0041(7)
O4A 0.0278(10) 0.0229(9) 0.0316(10) 0.0132(8) 0.0045(8) 0.0055(8)
O5A 0.0330(10) 0.0256(9) 0.0186(9) 0.0088(8) 0.0101(8) 0.0052(8)
C1A 0.0220(13) 0.0161(12) 0.0187(13) 0.0092(11) -0.0017(10) 0.0000(10)
C2A 0.0236(13) 0.0176(13) 0.0236(14) 0.0101(12) -0.0007(11) 0.0023(10)
C3A 0.0246(14) 0.0276(14) 0.0189(13) 0.0104(12) 0.0011(11) 0.0063(11)
C4A 0.0224(13) 0.0289(14) 0.0228(13) 0.0111(12) 0.0014(10) 0.0018(11)
C5A 0.0329(14) 0.0218(13) 0.0118(12) 0.0042(10) 0.0042(10) 0.0034(11)
C6A 0.0273(14) 0.0270(14) 0.0178(13) 0.0047(11) 0.0008(11) 0.0020(11)
C7A 0.0276(14) 0.0207(13) 0.0259(14) 0.0062(11) 0.0062(11) 0.0005(11)
C8A 0.0296(14) 0.0260(14) 0.0232(14) 0.0075(12) 0.0112(11) 0.0082(11)
C11A 0.0229(13) 0.0212(13) 0.0147(12) 0.0098(11) 0.0044(10) 0.0017(10)
C12A 0.0258(13) 0.0182(13) 0.0109(12) 0.0051(10) -0.0009(10) 0.0050(10)
C13A 0.0265(14) 0.0191(13) 0.0155(13) 0.0066(11) -0.0028(10) 0.0011(10)
C14A 0.0213(13) 0.0229(14) 0.0186(13) 0.0073(11) 0.0005(10) -0.0003(10)
C15A 0.0243(13) 0.0264(15) 0.0163(12) 0.0065(12) 0.0009(11) 0.0049(11)
C16A 0.0305(14) 0.0192(13) 0.0124(11) 0.0068(11) 0.0001(10) 0.0087(11)
C21A 0.0241(13) 0.0158(12) 0.0131(12) 0.0039(10) 0.0009(10) -0.0003(10)
C22A 0.0302(14) 0.0193(13) 0.0197(13) 0.0082(11) 0.0027(11) 0.0015(11)
C23A 0.0295(14) 0.0261(14) 0.0201(13) 0.0085(12) 0.0076(11) -0.0001(11)
C24A 0.0216(13) 0.0213(13) 0.0217(13) 0.0042(11) 0.0054(11) 0.0015(10)
C25A 0.0239(13) 0.0183(13) 0.0157(12) 0.0047(11) -0.0015(10) -0.0003(10)
C26A 0.0191(12) 0.0136(12) 0.0108(11) 0.0015(10) -0.0015(10) -0.0038(9)
C31A 0.0224(13) 0.0181(13) 0.0153(12) 0.0079(11) -0.0032(10) 0.0037(10)
C32A 0.0250(14) 0.0213(13) 0.0205(13) 0.0071(12) 0.0006(11) 0.0077(11)
C33A 0.0174(13) 0.0196(13) 0.0323(15) 0.0114(12) -0.0009(11) 0.0025(10)
C34A 0.0194(13) 0.0167(13) 0.0256(14) 0.0002(11) -0.0030(11) 0.0059(10)
C35A 0.0188(12) 0.0190(13) 0.0158(12) 0.0003(11) 0.0000(10) 0.0026(10)
C36A 0.0205(13) 0.0220(13) 0.0189(12) 0.0095(11) 0.0008(10) 0.0065(10)
O1B 0.0273(10) 0.0542(13) 0.0178(9) 0.0160(9) -0.0032(8) 0.0046(9)
O2B 0.0283(11) 0.0358(12) 0.0471(13) 0.0203(10) -0.0042(9) 0.0017(9)
O3B 0.0365(12) 0.0458(12) 0.0319(11) 0.0165(10) 0.0069(9) 0.0093(9)
O4B 0.0288(10) 0.0339(11) 0.0209(10) -0.0011(9) 0.0036(8) 0.0072(8)
O5B 0.0217(9) 0.0163(9) 0.0201(9) 0.0030(8) 0.0029(7) -0.0009(7)
C1B 0.0339(16) 0.064(2) 0.0191(14) 0.0183(15) 0.0022(12) 0.0234(15)
C2B 0.0253(15) 0.063(2) 0.0178(13) 0.0105(14) -0.0038(11) 0.0020(14)
C3B 0.049(2) 0.0449(19) 0.0265(15) 0.0108(14) -0.0041(14) -0.0139(15)
C4B 0.045(2) 0.0379(18) 0.051(2) -0.0019(16) 0.0116(16) -0.0189(15)
C5B 0.053(2) 0.0303(16) 0.053(2) 0.0078(15) 0.0221(17) 0.0075(14)
C6B 0.0309(15) 0.0328(16) 0.0207(14) 0.0026(12) 0.0053(11) 0.0055(12)
C7B 0.0262(14) 0.0232(14) 0.0265(14) 0.0023(12) 0.0072(12) -0.0019(11)
C8B 0.0231(13) 0.0194(13) 0.0215(13) 0.0040(11) 0.0077(11) 0.0036(10)
C11B 0.0154(12) 0.0227(13) 0.0145(12) 0.0039(11) 0.0018(10) -0.0007(10)
C12B 0.0193(13) 0.0271(14) 0.0103(11) 0.0030(11) 0.0035(10) 0.0050(10)
C13B 0.0189(13) 0.0323(15) 0.0133(12) 0.0053(11) 0.0041(10) 0.0078(11)
C14B 0.0218(13) 0.0276(14) 0.0152(12) 0.0017(11) 0.0073(10) 0.0020(11)
C15B 0.0253(14) 0.0221(13) 0.0129(12) 0.0038(11) 0.0062(10) 0.0021(10)
C16B 0.0208(13) 0.0182(12) 0.0105(11) 0.0006(10) 0.0036(10) 0.0026(10)
C21B 0.0202(13) 0.0348(15) 0.0170(13) 0.0134(12) 0.0054(10) 0.0138(11)
C22B 0.0281(14) 0.0308(15) 0.0196(13) 0.0134(12) 0.0100(11) 0.0143(12)
C23B 0.0305(15) 0.0333(16) 0.0337(15) 0.0201(13) 0.0143(12) 0.0134(12)
C24B 0.0366(16) 0.0413(17) 0.0371(17) 0.0269(15) 0.0202(13) 0.0246(14)
C25B 0.0277(15) 0.0519(19) 0.0223(14) 0.0204(14) 0.0109(12) 0.0258(14)
C26B 0.0235(14) 0.0383(16) 0.0203(13) 0.0131(12) 0.0076(11) 0.0160(12)
C31B 0.0179(12) 0.0218(13) 0.0124(12) 0.0079(11) 0.0058(10) 0.0038(10)
C32B 0.0232(13) 0.0173(12) 0.0190(12) 0.0098(11) 0.0038(10) -0.0009(10)
C33B 0.0218(13) 0.0246(14) 0.0218(13) 0.0098(12) 0.0015(11) -0.0020(11)
C34B 0.0196(13) 0.0280(14) 0.0193(12) 0.0123(11) 0.0030(10) 0.0025(11)
C35B 0.0250(14) 0.0231(13) 0.0195(13) 0.0118(11) 0.0093(11) 0.0071(11)
C36B 0.0202(13) 0.0203(13) 0.0146(12) 0.0049(11) 0.0056(10) -0.0014(10)
O1C 0.0214(9) 0.0244(9) 0.0190(9) 0.0135(8) 0.0056(7) 0.0056(7)
O2C 0.0333(11) 0.0394(11) 0.0220(9) 0.0118(9) -0.0004(8) 0.0094(9)
O3C 0.0581(14) 0.0362(11) 0.0209(10) 0.0108(9) -0.0086(9) -0.0036(10)
O4C 0.0294(10) 0.0346(11) 0.0326(10) 0.0151(9) 0.0143(8) 0.0125(8)
O5C 0.0329(10) 0.0287(10) 0.0170(9) 0.0017(8) 0.0057(8) 0.0106(8)
C1C 0.0216(13) 0.0177(12) 0.0231(13) 0.0113(11) -0.0026(11) -0.0005(10)
C2C 0.0265(14) 0.0303(15) 0.0324(16) 0.0215(14) 0.0040(12) 0.0041(11)
C3C 0.0286(15) 0.0341(16) 0.0269(15) 0.0143(13) -0.0037(12) 0.0018(12)
C4C 0.0480(18) 0.0359(16) 0.0272(15) 0.0137(13) -0.0007(13) 0.0074(14)
C5C 0.0342(15) 0.0376(16) 0.0164(13) 0.0097(12) 0.0015(11) 0.0050(12)
C6C 0.0455(18) 0.0475(18) 0.0276(15) 0.0155(14) 0.0178(14) 0.0092(15)
C7C 0.0247(14) 0.0368(16) 0.0205(14) 0.0039(12) 0.0092(11) 0.0106(12)
C8C 0.0272(14) 0.0338(15) 0.0177(13) 0.0013(12) 0.0061(11) 0.0115(11)
C11C 0.0251(13) 0.0209(13) 0.0119(12) 0.0052(11) 0.0049(10) 0.0060(10)
C12C 0.0246(13) 0.0196(13) 0.0134(12) 0.0072(10) 0.0017(10) 0.0044(10)
C13C 0.0234(14) 0.0301(15) 0.0157(12) 0.0105(11) -0.0010(11) 0.0066(11)
C14C 0.0152(13) 0.0400(16) 0.0167(13) 0.0095(12) 0.0020(10) 0.0036(11)
C15C 0.0262(14) 0.0320(15) 0.0139(12) 0.0057(11) 0.0021(10) 0.0100(12)
C16C 0.0217(13) 0.0273(14) 0.0114(11) 0.0061(11) 0.0005(10) 0.0071(11)
C21C 0.0209(13) 0.0167(12) 0.0163(12) 0.0053(10) 0.0014(10) 0.0022(10)
C22C 0.0287(14) 0.0179(13) 0.0162(12) 0.0053(11) 0.0048(11) 0.0040(10)
C23C 0.0250(13) 0.0211(13) 0.0200(13) 0.0053(11) 0.0078(11) 0.0009(11)
C24C 0.0215(13) 0.0172(13) 0.0211(13) 0.0030(11) 0.0042(10) 0.0011(10)
C25C 0.0223(13) 0.0176(12) 0.0173(12) 0.0060(11) -0.0012(10) 0.0005(10)
C26C 0.0173(12) 0.0151(12) 0.0136(12) 0.0036(10) -0.0003(10) -0.0009(9)
C31C 0.0168(13) 0.0238(14) 0.0161(13) 0.0007(11) -0.0051(10) 0.0073(10)
C32C 0.0207(13) 0.0265(14) 0.0193(13) 0.0036(12) 0.0032(10) 0.0093(11)
C33C 0.0190(13) 0.0256(14) 0.0321(15) 0.0055(12) 0.0012(11) 0.0071(11)
C34C 0.0197(13) 0.0242(14) 0.0309(15) 0.0056(12) 0.0004(11) 0.0040(10)
C35C 0.0249(14) 0.0225(14) 0.0218(14) -0.0059(11) -0.0097(11) 0.0102(11)
C36C 0.0176(12) 0.0337(15) 0.0160(12) 0.0072(12) 0.0002(10) 0.0082(11)
O1D 0.0237(9) 0.0275(10) 0.0161(9) 0.0092(8) 0.0000(7) 0.0016(7)
O2D 0.0321(10) 0.0301(10) 0.0237(10) 0.0101(9) 0.0112(8) 0.0085(8)
O3D 0.0347(10) 0.0293(10) 0.0241(10) 0.0121(8) 0.0052(8) 0.0044(8)
O4D 0.0343(10) 0.0204(9) 0.0185(9) 0.0006(8) 0.0026(8) 0.0049(8)
O5D 0.0207(9) 0.0149(9) 0.0206(9) 0.0035(8) 0.0028(7) 0.0014(7)
C1D 0.0212(13) 0.0307(14) 0.0174(12) 0.0087(11) -0.0016(10) 0.0042(11)
C2D 0.0309(14) 0.0231(13) 0.0180(13) 0.0093(11) -0.0038(11) -0.0031(11)
C3D 0.0386(16) 0.0268(14) 0.0195(13) 0.0069(12) 0.0038(12) 0.0013(12)
C4D 0.0343(16) 0.0317(15) 0.0221(14) 0.0062(12) 0.0006(12) -0.0012(12)
C5D 0.0242(14) 0.0322(15) 0.0223(13) 0.0100(12) 0.0053(11) 0.0056(11)
C6D 0.0396(16) 0.0169(13) 0.0213(14) 0.0048(11) 0.0070(12) 0.0022(11)
C7D 0.0311(14) 0.0157(13) 0.0224(14) 0.0061(11) 0.0050(12) 0.0019(11)
C8D 0.0266(14) 0.0136(12) 0.0268(14) 0.0033(11) 0.0049(11) 0.0071(11)
C11D 0.0208(13) 0.0152(12) 0.0123(11) 0.0028(10) 0.0066(10) 0.0025(10)
C12D 0.0194(12) 0.0183(12) 0.0090(11) 0.0018(10) 0.0016(10) 0.0040(10)
C13D 0.0161(12) 0.0248(13) 0.0140(12) 0.0063(11) 0.0028(10) 0.0052(10)
C14D 0.0190(13) 0.0266(14) 0.0166(12) 0.0058(11) 0.0077(10) 0.0001(10)
C15D 0.0222(13) 0.0170(12) 0.0160(12) 0.0067(10) 0.0049(10) 0.0020(10)
C16D 0.0168(12) 0.0149(12) 0.0116(11) 0.0011(10) 0.0005(9) 0.0035(9)
C21D 0.0139(12) 0.0227(13) 0.0160(12) 0.0062(11) 0.0046(9) 0.0083(10)
C22D 0.0188(12) 0.0204(13) 0.0126(11) 0.0053(11) 0.0022(10) 0.0083(10)
C23D 0.0211(13) 0.0183(13) 0.0220(13) 0.0065(11) 0.0051(10) 0.0032(10)
C24D 0.0281(14) 0.0181(13) 0.0263(14) 0.0106(12) 0.0138(11) 0.0106(11)
C25D 0.0222(13) 0.0278(14) 0.0207(13) 0.0093(12) 0.0076(10) 0.0127(11)
C26D 0.0155(12) 0.0201(13) 0.0203(12) 0.0087(11) 0.0086(10) 0.0124(10)
C31D 0.0225(13) 0.0183(12) 0.0125(12) 0.0085(10) 0.0054(10) 0.0030(10)
C32D 0.0228(13) 0.0166(12) 0.0200(13) 0.0088(11) 0.0025(11) 0.0000(10)
C33D 0.0200(13) 0.0244(14) 0.0239(14) 0.0129(12) -0.0013(11) -0.0038(10)
C34D 0.0164(12) 0.0311(15) 0.0244(13) 0.0188(12) 0.0043(11) 0.0044(11)
C35D 0.0201(13) 0.0211(13) 0.0240(13) 0.0149(12) 0.0091(11) 0.0069(10)
C36D 0.0186(12) 0.0207(13) 0.0156(12) 0.0089(11) 0.0052(10) 0.0012(10)

loop_
_atom_type_symbol
_atom_type_description
_atom_type_scat_dispersion_real
_atom_type_scat_dispersion_imag
_atom_type_scat_source
C C 0.0181 0.0091 'International Tables Vol C Tables 4.2.6.8 and 6.1.1.4'
H H 0.0000 0.0000 'International Tables Vol C Tables 4.2.6.8 and 6.1.1.4'
O O 0.0492 0.0322 'International Tables Vol C Tables 4.2.6.8 and 6.1.1.4'

loop_
_geom_angle_atom_site_label_1
_geom_angle_atom_site_label_2
_geom_angle_atom_site_label_3
_geom_angle
_geom_angle_site_symmetry_1
_geom_angle_site_symmetry_3
_geom_angle_publ_flag
C26A O1A C1A 118.21(19) . . ?
C2A O2A C3A 114.69(19) . . ?
C4A O3A C5A 114.19(19) . . ?
C6A O4A C7A 114.3(2) . . ?
C36A O5A C8A 119.8(2) . . ?
O1A C1A C2A 107.7(2) . . ?
O1A C1A H1AA 110.2 . . ?
C2A C1A H1AA 110.2 . . ?
O1A C1A H1AB 110.2 . . ?
C2A C1A H1AB 110.2 . . ?
H1AA C1A H1AB 108.5 . . ?
O2A C2A C1A 115.2(2) . . ?
O2A C2A H2AA 108.5 . . ?
C1A C2A H2AA 108.5 . . ?
O2A C2A H2AB 108.5 . . ?
C1A C2A H2AB 108.5 . . ?
H2AA C2A H2AB 107.5 . . ?
O2A C3A C4A 111.4(2) . . ?
O2A C3A H3AA 109.3 . . ?
C4A C3A H3AA 109.3 . . ?
O2A C3A H3AB 109.3 . . ?
C4A C3A H3AB 109.3 . . ?
H3AA C3A H3AB 108.0 . . ?
O3A C4A C3A 110.1(2) . . ?
O3A C4A H4AA 109.6 . . ?
C3A C4A H4AA 109.6 . . ?
O3A C4A H4AB 109.6 . . ?
C3A C4A H4AB 109.6 . . ?
H4AA C4A H4AB 108.2 . . ?
O3A C5A C6A 113.2(2) . . ?
O3A C5A H5AA 108.9 . . ?
C6A C5A H5AA 108.9 . . ?
O3A C5A H5AB 108.9 . . ?
C6A C5A H5AB 108.9 . . ?
H5AA C5A H5AB 107.7 . . ?
O4A C6A C5A 108.3(2) . . ?
O4A C6A H6AA 110.0 . . ?
C5A C6A H6AA 110.0 . . ?
O4A C6A H6AB 110.0 . . ?
C5A C6A H6AB 110.0 . . ?
H6AA C6A H6AB 108.4 . . ?
O4A C7A C8A 108.1(2) . . ?
O4A C7A H7AA 110.1 . . ?
C8A C7A H7AA 110.1 . . ?
O4A C7A H7AB 110.1 . . ?
C8A C7A H7AB 110.1 . . ?
H7AA C7A H7AB 108.4 . . ?
O5A C8A C7A 111.7(2) . . ?
O5A C8A H8AA 109.3 . . ?
C7A C8A H8AA 109.3 . . ?
O5A C8A H8AB 109.3 . . ?
C7A C8A H8AB 109.3 . . ?
H8AA C8A H8AB 107.9 . . ?
C12A C11A C16A 122.5(2) . . ?
C12A C11A H11A 118.8 . . ?
C16A C11A H11A 118.8 . . ?
C11A C12A C13A 117.9(2) . . ?
C11A C12A C21A 120.0(2) . . ?
C13A C12A C21A 122.2(2) . . ?
C14A C13A C12A 120.0(2) . . ?
C14A C13A H13A 120.0 . . ?
C12A C13A H13A 120.0 . . ?
C15A C14A C13A 121.5(2) . . ?
C15A C14A H14A 119.3 . . ?
C13A C14A H14A 119.3 . . ?
C14A C15A C16A 119.9(2) . . ?
C14A C15A H15A 120.1 . . ?
C16A C15A H15A 120.1 . . ?
C11A C16A C15A 118.3(2) . . ?
C11A C16A C31A 118.1(2) . . ?
C15A C16A C31A 123.5(2) . . ?
C22A C21A C26A 117.3(2) . . ?
C22A C21A C12A 121.2(2) . . ?
C26A C21A C12A 121.3(2) . . ?
C23A C22A C21A 122.4(2) . . ?
C23A C22A H22A 118.8 . . ?
C21A C22A H22A 118.8 . . ?
C24A C23A C22A 119.3(2) . . ?
C24A C23A H23A 120.4 . . ?
C22A C23A H23A 120.4 . . ?
C23A C24A C25A 120.5(2) . . ?
C23A C24A H24A 119.8 . . ?
C25A C24A H24A 119.8 . . ?
C26A C25A C24A 119.6(2) . . ?
C26A C25A H25A 120.2 . . ?
C24A C25A H25A 120.2 . . ?
O1A C26A C25A 123.4(2) . . ?
O1A C26A C21A 115.6(2) . . ?
C25A C26A C21A 120.9(2) . . ?
C32A C31A C36A 118.7(2) . . ?
C32A C31A C16A 118.9(2) . . ?
C36A C31A C16A 122.4(2) . . ?
C33A C32A C31A 121.1(2) . . ?
C33A C32A H32A 119.5 . . ?
C31A C32A H32A 119.5 . . ?
C34A C33A C32A 119.6(3) . . ?
C34A C33A H33A 120.2 . . ?
C32A C33A H33A 120.2 . . ?
C33A C34A C35A 120.4(2) . . ?
C33A C34A H34A 119.8 . . ?
C35A C34A H34A 119.8 . . ?
C36A C35A C34A 120.2(2) . . ?
C36A C35A H35A 119.9 . . ?
C34A C35A H35A 119.9 . . ?
O5A C36A C35A 123.5(2) . . ?
O5A C36A C31A 116.4(2) . . ?
C35A C36A C31A 120.1(2) . . ?
C26B O1B C1B 118.0(2) . . ?
C2B O2B C3B 115.7(2) . . ?
C4B O3B C5B 113.4(3) . . ?
C7B O4B C6B 114.6(2) . . ?
C36B O5B C8B 117.9(2) . . ?
O1B C1B C2B 109.5(2) . . ?
O1B C1B H1BA 109.8 . . ?
C2B C1B H1BA 109.8 . . ?
O1B C1B H1BB 109.8 . . ?
C2B C1B H1BB 109.8 . . ?
H1BA C1B H1BB 108.2 . . ?
O2B C2B C1B 108.6(2) . . ?
O2B C2B H2BA 110.0 . . ?
C1B C2B H2BA 110.0 . . ?
O2B C2B H2BB 110.0 . . ?
C1B C2B H2BB 110.0 . . ?
H2BA C2B H2BB 108.4 . . ?
O2B C3B C4B 113.3(2) . . ?
O2B C3B H3BA 108.9 . . ?
C4B C3B H3BA 108.9 . . ?
O2B C3B H3BB 108.9 . . ?
C4B C3B H3BB 108.9 . . ?
H3BA C3B H3BB 107.7 . . ?
O3B C4B C3B 111.2(3) . . ?
O3B C4B H4BA 109.4 . . ?
C3B C4B H4BA 109.4 . . ?
O3B C4B H4BB 109.4 . . ?
C3B C4B H4BB 109.4 . . ?
H4BA C4B H4BB 108.0 . . ?
O3B C5B C6B 115.3(3) . . ?
O3B C5B H5BA 108.5 . . ?
C6B C5B H5BA 108.5 . . ?
O3B C5B H5BB 108.5 . . ?
C6B C5B H5BB 108.5 . . ?
H5BA C5B H5BB 107.5 . . ?
O4B C6B C5B 110.7(2) . . ?
O4B C6B H6BA 109.5 . . ?
C5B C6B H6BA 109.5 . . ?
O4B C6B H6BB 109.5 . . ?
C5B C6B H6BB 109.5 . . ?
H6BA C6B H6BB 108.1 . . ?
O4B C7B C8B 113.0(2) . . ?
O4B C7B H7BA 109.0 . . ?
C8B C7B H7BA 109.0 . . ?
O4B C7B H7BB 109.0 . . ?
C8B C7B H7BB 109.0 . . ?
H7BA C7B H7BB 107.8 . . ?
O5B C8B C7B 107.3(2) . . ?
O5B C8B H8BA 110.3 . . ?
C7B C8B H8BA 110.3 . . ?
O5B C8B H8BB 110.3 . . ?
C7B C8B H8BB 110.3 . . ?
H8BA C8B H8BB 108.5 . . ?
C16B C11B C12B 121.6(2) . . ?
C16B C11B H11B 119.2 . . ?
C12B C11B H11B 119.2 . . ?
C13B C12B C11B 118.2(2) . . ?
C13B C12B C21B 122.8(2) . . ?
C11B C12B C21B 119.0(2) . . ?
C14B C13B C12B 120.2(2) . . ?
C14B C13B H13B 119.9 . . ?
C12B C13B H13B 119.9 . . ?
C13B C14B C15B 121.0(2) . . ?
C13B C14B H14B 119.5 . . ?
C15B C14B H14B 119.5 . . ?
C14B C15B C16B 120.0(2) . . ?
C14B C15B H15B 120.0 . . ?
C16B C15B H15B 120.0 . . ?
C11B C16B C15B 118.9(2) . . ?
C11B C16B C31B 118.2(2) . . ?
C15B C16B C31B 122.9(2) . . ?
C22B C21B C26B 117.9(2) . . ?
C22B C21B C12B 119.5(2) . . ?
C26B C21B C12B 122.6(2) . . ?
C23B C22B C21B 122.7(3) . . ?
C23B C22B H22B 118.6 . . ?
C21B C22B H22B 118.6 . . ?
C22B C23B C24B 118.2(3) . . ?
C22B C23B H23B 120.9 . . ?
C24B C23B H23B 120.9 . . ?
C25B C24B C23B 121.3(3) . . ?
C25B C24B H24B 119.4 . . ?
C23B C24B H24B 119.4 . . ?
C24B C25B C26B 120.6(3) . . ?
C24B C25B H25B 119.7 . . ?
C26B C25B H25B 119.7 . . ?
O1B C26B C25B 124.7(2) . . ?
O1B C26B C21B 116.0(2) . . ?
C25B C26B C21B 119.3(3) . . ?
C32B C31B C36B 117.5(2) . . ?
C32B C31B C16B 120.7(2) . . ?
C36B C31B C16B 121.8(2) . . ?
C33B C32B C31B 121.9(2) . . ?
C33B C32B H32B 119.1 . . ?
C31B C32B H32B 119.1 . . ?
C34B C33B C32B 119.3(2) . . ?
C34B C33B H33B 120.4 . . ?
C32B C33B H33B 120.4 . . ?
C35B C34B C33B 120.7(2) . . ?
C35B C34B H34B 119.7 . . ?
C33B C34B H34B 119.7 . . ?
C34B C35B C36B 120.0(2) . . ?
C34B C35B H35B 120.0 . . ?
C36B C35B H35B 120.0 . . ?
O5B C36B C35B 123.6(2) . . ?
O5B C36B C31B 115.7(2) . . ?
C35B C36B C31B 120.7(2) . . ?
C26C O1C C1C 117.29(19) . . ?
C3C O2C C2C 114.5(2) . . ?
C5C O3C C4C 116.9(2) . . ?
C6C O4C C7C 114.6(2) . . ?
C36C O5C C8C 116.6(2) . . ?
O1C C1C C2C 107.4(2) . . ?
O1C C1C H1CA 110.2 . . ?
C2C C1C H1CA 110.2 . . ?
O1C C1C H1CB 110.2 . . ?
C2C C1C H1CB 110.2 . . ?
H1CA C1C H1CB 108.5 . . ?
O2C C2C C1C 112.0(2) . . ?
O2C C2C H2CA 109.2 . . ?
C1C C2C H2CA 109.2 . . ?
O2C C2C H2CB 109.2 . . ?
C1C C2C H2CB 109.2 . . ?
H2CA C2C H2CB 107.9 . . ?
O2C C3C C4C 112.0(2) . . ?
O2C C3C H3CA 109.2 . . ?
C4C C3C H3CA 109.2 . . ?
O2C C3C H3CB 109.2 . . ?
C4C C3C H3CB 109.2 . . ?
H3CA C3C H3CB 107.9 . . ?
O3C C4C C3C 110.4(2) . . ?
O3C C4C H4CA 109.6 . . ?
C3C C4C H4CA 109.6 . . ?
O3C C4C H4CB 109.6 . . ?
C3C C4C H4CB 109.6 . . ?
H4CA C4C H4CB 108.1 . . ?
O3C C5C C6C 115.2(2) . . ?
O3C C5C H5CA 108.5 . . ?
C6C C5C H5CA 108.5 . . ?
O3C C5C H5CB 108.5 . . ?
C6C C5C H5CB 108.5 . . ?
H5CA C5C H5CB 107.5 . . ?
O4C C6C C5C 110.4(2) . . ?
O4C C6C H6CA 109.6 . . ?
C5C C6C H6CA 109.6 . . ?
O4C C6C H6CB 109.6 . . ?
C5C C6C H6CB 109.6 . . ?
H6CA C6C H6CB 108.1 . . ?
O4C C7C C8C 109.4(2) . . ?
O4C C7C H7CA 109.8 . . ?
C8C C7C H7CA 109.8 . . ?
O4C C7C H7CB 109.8 . . ?
C8C C7C H7CB 109.8 . . ?
H7CA C7C H7CB 108.3 . . ?
O5C C8C C7C 108.0(2) . . ?
O5C C8C H8CA 110.1 . . ?
C7C C8C H8CA 110.1 . . ?
O5C C8C H8CB 110.1 . . ?
C7C C8C H8CB 110.1 . . ?
H8CA C8C H8CB 108.4 . . ?
C16C C11C C12C 123.0(2) . . ?
C16C C11C H11C 118.5 . . ?
C12C C11C H11C 118.5 . . ?
C11C C12C C13C 118.2(2) . . ?
C11C C12C C21C 118.8(2) . . ?
C13C C12C C21C 123.0(2) . . ?
C14C C13C C12C 119.5(3) . . ?
C14C C13C H13C 120.3 . . ?
C12C C13C H13C 120.3 . . ?
C13C C14C C15C 121.4(2) . . ?
C13C C14C H14C 119.3 . . ?
C15C C14C H14C 119.3 . . ?
C14C C15C C16C 120.1(2) . . ?
C14C C15C H15C 120.0 . . ?
C16C C15C H15C 120.0 . . ?
C11C C16C C15C 117.8(2) . . ?
C11C C16C C31C 118.9(2) . . ?
C15C C16C C31C 123.2(2) . . ?
C22C C21C C26C 117.5(2) . . ?
C22C C21C C12C 119.7(2) . . ?
C26C C21C C12C 122.7(2) . . ?
C23C C22C C21C 122.4(2) . . ?
C23C C22C H22C 118.8 . . ?
C21C C22C H22C 118.8 . . ?
C24C C23C C22C 119.1(2) . . ?
C24C C23C H23C 120.4 . . ?
C22C C23C H23C 120.4 . . ?
C23C C24C C25C 120.4(2) . . ?
C23C C24C H24C 119.8 . . ?
C25C C24C H24C 119.8 . . ?
C24C C25C C26C 120.1(2) . . ?
C24C C25C H25C 120.0 . . ?
C26C C25C H25C 120.0 . . ?
O1C C26C C25C 123.4(2) . . ?
O1C C26C C21C 116.1(2) . . ?
C25C C26C C21C 120.5(2) . . ?
C32C C31C C36C 117.2(2) . . ?
C32C C31C C16C 119.1(2) . . ?
C36C C31C C16C 123.5(2) . . ?
C31C C32C C33C 122.3(2) . . ?
C31C C32C H32C 118.9 . . ?
C33C C32C H32C 118.9 . . ?
C34C C33C C32C 119.3(3) . . ?
C34C C33C H33C 120.4 . . ?
C32C C33C H33C 120.4 . . ?
C33C C34C C35C 119.7(2) . . ?
C33C C34C H34C 120.2 . . ?
C35C C34C H34C 120.2 . . ?
C34C C35C C36C 121.5(2) . . ?
C34C C35C H35C 119.2 . . ?
C36C C35C H35C 119.2 . . ?
O5C C36C C35C 124.3(2) . . ?
O5C C36C C31C 115.6(2) . . ?
C35C C36C C31C 120.0(3) . . ?
C26D O1D C1D 118.15(19) . . ?
C2D O2D C3D 114.2(2) . . ?
C5D O3D C4D 113.1(2) . . ?
C6D O4D C7D 115.00(19) . . ?
C36D O5D C8D 117.75(19) . . ?
O1D C1D C2D 112.3(2) . . ?
O1D C1D H1DA 109.1 . . ?
C2D C1D H1DA 109.1 . . ?
O1D C1D H1DB 109.1 . . ?
C2D C1D H1DB 109.1 . . ?
H1DA C1D H1DB 107.9 . . ?
O2D C2D C1D 108.4(2) . . ?
O2D C2D H2DA 110.0 . . ?
C1D C2D H2DA 110.0 . . ?
O2D C2D H2DB 110.0 . . ?
C1D C2D H2DB 110.0 . . ?
H2DA C2D H2DB 108.4 . . ?
O2D C3D C4D 108.8(2) . . ?
O2D C3D H3DA 109.9 . . ?
C4D C3D H3DA 109.9 . . ?
O2D C3D H3DB 109.9 . . ?
C4D C3D H3DB 109.9 . . ?
H3DA C3D H3DB 108.3 . . ?
O3D C4D C3D 112.2(2) . . ?
O3D C4D H4DA 109.2 . . ?
C3D C4D H4DA 109.2 . . ?
O3D C4D H4DB 109.2 . . ?
C3D C4D H4DB 109.2 . . ?
H4DA C4D H4DB 107.9 . . ?
O3D C5D C6D 108.9(2) . . ?
O3D C5D H5DA 109.9 . . ?
C6D C5D H5DA 109.9 . . ?
O3D C5D H5DB 109.9 . . ?
C6D C5D H5DB 109.9 . . ?
H5DA C5D H5DB 108.3 . . ?
O4D C6D C5D 109.8(2) . . ?
O4D C6D H6DA 109.7 . . ?
C5D C6D H6DA 109.7 . . ?
O4D C6D H6DB 109.7 . . ?
C5D C6D H6DB 109.7 . . ?
H6DA C6D H6DB 108.2 . . ?
O4D C7D C8D 115.7(2) . . ?
O4D C7D H7DA 108.4 . . ?
C8D C7D H7DA 108.4 . . ?
O4D C7D H7DB 108.4 . . ?
C8D C7D H7DB 108.4 . . ?
H7DA C7D H7DB 107.4 . . ?
O5D C8D C7D 108.1(2) . . ?
O5D C8D H8DA 110.1 . . ?
C7D C8D H8DA 110.1 . . ?
O5D C8D H8DB 110.1 . . ?
C7D C8D H8DB 110.1 . . ?
H8DA C8D H8DB 108.4 . . ?
C16D C11D C12D 122.7(2) . . ?
C16D C11D H11D 118.7 . . ?
C12D C11D H11D 118.7 . . ?
C13D C12D C11D 117.8(2) . . ?
C13D C12D C21D 124.6(2) . . ?
C11D C12D C21D 117.6(2) . . ?
C12D C13D C14D 120.4(2) . . ?
C12D C13D H13D 119.8 . . ?
C14D C13D H13D 119.8 . . ?
C13D C14D C15D 120.9(2) . . ?
C13D C14D H14D 119.5 . . ?
C15D C14D H14D 119.5 . . ?
C14D C15D C16D 119.9(2) . . ?
C14D C15D H15D 120.1 . . ?
C16D C15D H15D 120.1 . . ?
C11D C16D C15D 118.2(2) . . ?
C11D C16D C31D 118.6(2) . . ?
C15D C16D C31D 123.2(2) . . ?
C22D C21D C26D 116.9(2) . . ?
C22D C21D C12D 120.2(2) . . ?
C26D C21D C12D 122.5(2) . . ?
C23D C22D C21D 122.9(2) . . ?
C23D C22D H22D 118.6 . . ?
C21D C22D H22D 118.6 . . ?
C22D C23D C24D 119.1(2) . . ?
C22D C23D H23D 120.4 . . ?
C24D C23D H23D 120.4 . . ?
C25D C24D C23D 119.6(2) . . ?
C25D C24D H24D 120.2 . . ?
C23D C24D H24D 120.2 . . ?
C24D C25D C26D 121.6(2) . . ?
C24D C25D H25D 119.2 . . ?
C26D C25D H25D 119.2 . . ?
O1D C26D C25D 124.7(2) . . ?
O1D C26D C21D 115.5(2) . . ?
C25D C26D C21D 119.8(2) . . ?
C32D C31D C36D 118.0(2) . . ?
C32D C31D C16D 120.5(2) . . ?
C36D C31D C16D 121.3(2) . . ?
C33D C32D C31D 121.8(2) . . ?
C33D C32D H32D 119.1 . . ?
C31D C32D H32D 119.1 . . ?
C32D C33D C34D 118.9(2) . . ?
C32D C33D H33D 120.5 . . ?
C34D C33D H33D 120.5 . . ?
C35D C34D C33D 121.0(2) . . ?
C35D C34D H34D 119.5 . . ?
C33D C34D H34D 119.5 . . ?
C34D C35D C36D 119.9(2) . . ?
C34D C35D H35D 120.0 . . ?
C36D C35D H35D 120.0 . . ?
O5D C36D C35D 123.8(2) . . ?
O5D C36D C31D 116.0(2) . . ?
C35D C36D C31D 120.3(2) . . ?

loop_
_geom_bond_atom_site_label_1
_geom_bond_atom_site_label_2
_geom_bond_distance
_geom_bond_site_symmetry_2
_geom_bond_publ_flag
O1A C26A 1.372(3) . ?
O1A C1A 1.422(3) . ?
O2A C2A 1.428(3) . ?
O2A C3A 1.440(3) . ?
O3A C4A 1.425(3) . ?
O3A C5A 1.434(3) . ?
O4A C6A 1.404(3) . ?
O4A C7A 1.424(3) . ?
O5A C36A 1.381(3) . ?
O5A C8A 1.444(3) . ?
C1A C2A 1.515(4) . ?
C1A H1AA 0.9900 . ?
C1A H1AB 0.9900 . ?
C2A H2AA 0.9900 . ?
C2A H2AB 0.9900 . ?
C3A C4A 1.498(4) . ?
C3A H3AA 0.9900 . ?
C3A H3AB 0.9900 . ?
C4A H4AA 0.9900 . ?
C4A H4AB 0.9900 . ?
C5A C6A 1.494(4) . ?
C5A H5AA 0.9900 . ?
C5A H5AB 0.9900 . ?
C6A H6AA 0.9900 . ?
C6A H6AB 0.9900 . ?
C7A C8A 1.486(4) . ?
C7A H7AA 0.9900 . ?
C7A H7AB 0.9900 . ?
C8A H8AA 0.9900 . ?
C8A H8AB 0.9900 . ?
C11A C12A 1.391(4) . ?
C11A C16A 1.399(4) . ?
C11A H11A 0.9500 . ?
C12A C13A 1.408(4) . ?
C12A C21A 1.486(4) . ?
C13A C14A 1.387(4) . ?
C13A H13A 0.9500 . ?
C14A C15A 1.379(4) . ?
C14A H14A 0.9500 . ?
C15A C16A 1.400(4) . ?
C15A H15A 0.9500 . ?
C16A C31A 1.498(3) . ?
C21A C22A 1.397(4) . ?
C21A C26A 1.417(3) . ?
C22A C23A 1.390(4) . ?
C22A H22A 0.9500 . ?
C23A C24A 1.388(4) . ?
C23A H23A 0.9500 . ?
C24A C25A 1.400(4) . ?
C24A H24A 0.9500 . ?
C25A C26A 1.399(4) . ?
C25A H25A 0.9500 . ?
C31A C32A 1.403(4) . ?
C31A C36A 1.409(4) . ?
C32A C33A 1.391(4) . ?
C32A H32A 0.9500 . ?
C33A C34A 1.385(4) . ?
C33A H33A 0.9500 . ?
C34A C35A 1.396(4) . ?
C34A H34A 0.9500 . ?
C35A C36A 1.390(4) . ?
C35A H35A 0.9500 . ?
O1B C26B 1.366(4) . ?
O1B C1B 1.441(3) . ?
O2B C2B 1.391(4) . ?
O2B C3B 1.436(4) . ?
O3B C4B 1.361(4) . ?
O3B C5B 1.399(4) . ?
O4B C7B 1.412(3) . ?
O4B C6B 1.428(3) . ?
O5B C36B 1.366(3) . ?
O5B C8B 1.444(3) . ?
C1B C2B 1.504(4) . ?
C1B H1BA 0.9900 . ?
C1B H1BB 0.9900 . ?
C2B H2BA 0.9900 . ?
C2B H2BB 0.9900 . ?
C3B C4B 1.542(5) . ?
C3B H3BA 0.9900 . ?
C3B H3BB 0.9900 . ?
C4B H4BA 0.9900 . ?
C4B H4BB 0.9900 . ?
C5B C6B 1.461(4) . ?
C5B H5BA 0.9900 . ?
C5B H5BB 0.9900 . ?
C6B H6BA 0.9900 . ?
C6B H6BB 0.9900 . ?
C7B C8B 1.499(4) . ?
C7B H7BA 0.9900 . ?
C7B H7BB 0.9900 . ?
C8B H8BA 0.9900 . ?
C8B H8BB 0.9900 . ?
C11B C16B 1.389(4) . ?
C11B C12B 1.407(4) . ?
C11B H11B 0.9500 . ?
C12B C13B 1.399(4) . ?
C12B C21B 1.482(4) . ?
C13B C14B 1.381(4) . ?
C13B H13B 0.9500 . ?
C14B C15B 1.387(4) . ?
C14B H14B 0.9500 . ?
C15B C16B 1.393(4) . ?
C15B H15B 0.9500 . ?
C16B C31B 1.490(3) . ?
C21B C22B 1.387(4) . ?
C21B C26B 1.434(4) . ?
C22B C23B 1.387(4) . ?
C22B H22B 0.9500 . ?
C23B C24B 1.395(4) . ?
C23B H23B 0.9500 . ?
C24B C25B 1.375(4) . ?
C24B H24B 0.9500 . ?
C25B C26B 1.394(4) . ?
C25B H25B 0.9500 . ?
C31B C32B 1.388(4) . ?
C31B C36B 1.412(4) . ?
C32B C33B 1.385(4) . ?
C32B H32B 0.9500 . ?
C33B C34B 1.382(4) . ?
C33B H33B 0.9500 . ?
C34B C35B 1.374(4) . ?
C34B H34B 0.9500 . ?
C35B C36B 1.386(4) . ?
C35B H35B 0.9500 . ?
O1C C26C 1.362(3) . ?
O1C C1C 1.441(3) . ?
O2C C3C 1.414(3) . ?
O2C C2C 1.419(3) . ?
O3C C5C 1.391(3) . ?
O3C C4C 1.403(4) . ?
O4C C6C 1.413(4) . ?
O4C C7C 1.421(3) . ?
O5C C36C 1.376(3) . ?
O5C C8C 1.449(3) . ?
C1C C2C 1.506(4) . ?
C1C H1CA 0.9900 . ?
C1C H1CB 0.9900 . ?
C2C H2CA 0.9900 . ?
C2C H2CB 0.9900 . ?
C3C C4C 1.494(4) . ?
C3C H3CA 0.9900 . ?
C3C H3CB 0.9900 . ?
C4C H4CA 0.9900 . ?
C4C H4CB 0.9900 . ?
C5C C6C 1.504(4) . ?
C5C H5CA 0.9900 . ?
C5C H5CB 0.9900 . ?
C6C H6CA 0.9900 . ?
C6C H6CB 0.9900 . ?
C7C C8C 1.473(4) . ?
C7C H7CA 0.9900 . ?
C7C H7CB 0.9900 . ?
C8C H8CA 0.9900 . ?
C8C H8CB 0.9900 . ?
C11C C16C 1.383(4) . ?
C11C C12C 1.397(4) . ?
C11C H11C 0.9500 . ?
C12C C13C 1.398(4) . ?
C12C C21C 1.493(4) . ?
C13C C14C 1.381(4) . ?
C13C H13C 0.9500 . ?
C14C C15C 1.393(4) . ?
C14C H14C 0.9500 . ?
C15C C16C 1.395(4) . ?
C15C H15C 0.9500 . ?
C16C C31C 1.491(4) . ?
C21C C22C 1.394(4) . ?
C21C C26C 1.417(3) . ?
C22C C23C 1.390(4) . ?
C22C H22C 0.9500 . ?
C23C C24C 1.389(4) . ?
C23C H23C 0.9500 . ?
C24C C25C 1.391(4) . ?
C24C H24C 0.9500 . ?
C25C C26C 1.396(4) . ?
C25C H25C 0.9500 . ?
C31C C32C 1.391(4) . ?
C31C C36C 1.411(4) . ?
C32C C33C 1.397(4) . ?
C32C H32C 0.9500 . ?
C33C C34C 1.375(4) . ?
C33C H33C 0.9500 . ?
C34C C35C 1.377(4) . ?
C34C H34C 0.9500 . ?
C35C C36C 1.385(4) . ?
C35C H35C 0.9500 . ?
O1D C26D 1.364(3) . ?
O1D C1D 1.437(3) . ?
O2D C2D 1.399(3) . ?
O2D C3D 1.412(3) . ?
O3D C5D 1.424(3) . ?
O3D C4D 1.431(3) . ?
O4D C6D 1.421(3) . ?
O4D C7D 1.421(3) . ?
O5D C36D 1.369(3) . ?
O5D C8D 1.443(3) . ?
C1D C2D 1.505(4) . ?
C1D H1DA 0.9900 . ?
C1D H1DB 0.9900 . ?
C2D H2DA 0.9900 . ?
C2D H2DB 0.9900 . ?
C3D C4D 1.496(4) . ?
C3D H3DA 0.9900 . ?
C3D H3DB 0.9900 . ?
C4D H4DA 0.9900 . ?
C4D H4DB 0.9900 . ?
C5D C6D 1.497(4) . ?
C5D H5DA 0.9900 . ?
C5D H5DB 0.9900 . ?
C6D H6DA 0.9900 . ?
C6D H6DB 0.9900 . ?
C7D C8D 1.507(4) . ?
C7D H7DA 0.9900 . ?
C7D H7DB 0.9900 . ?
C8D H8DA 0.9900 . ?
C8D H8DB 0.9900 . ?
C11D C16D 1.394(3) . ?
C11D C12D 1.405(3) . ?
C11D H11D 0.9500 . ?
C12D C13D 1.392(4) . ?
C12D C21D 1.484(4) . ?
C13D C14D 1.393(4) . ?
C13D H13D 0.9500 . ?
C14D C15D 1.394(4) . ?
C14D H14D 0.9500 . ?
C15D C16D 1.401(3) . ?
C15D H15D 0.9500 . ?
C16D C31D 1.489(3) . ?
C21D C22D 1.390(4) . ?
C21D C26D 1.431(3) . ?
C22D C23D 1.389(4) . ?
C22D H22D 0.9500 . ?
C23D C24D 1.398(4) . ?
C23D H23D 0.9500 . ?
C24D C25D 1.375(4) . ?
C24D H24D 0.9500 . ?
C25D C26D 1.393(4) . ?
C25D H25D 0.9500 . ?
C31D C32D 1.390(4) . ?
C31D C36D 1.406(3) . ?
C32D C33D 1.383(4) . ?
C32D H32D 0.9500 . ?
C33D C34D 1.383(4) . ?
C33D H33D 0.9500 . ?
C34D C35D 1.375(4) . ?
C34D H34D 0.9500 . ?
C35D C36D 1.389(4) . ?
C35D H35D 0.9500 . ?

loop_
_geom_torsion_atom_site_label_1
_geom_torsion_atom_site_label_2
_geom_torsion_atom_site_label_3
_geom_torsion_atom_site_label_4
_geom_torsion
_geom_torsion_site_symmetry_1
_geom_torsion_site_symmetry_2
_geom_torsion_site_symmetry_3
_geom_torsion_site_symmetry_4
_geom_torsion_publ_flag
C26A O1A C1A C2A -172.46(19) . . . . ?
C3A O2A C2A C1A -77.3(3) . . . . ?
O1A C1A C2A O2A 70.1(3) . . . . ?
C2A O2A C3A C4A -153.1(2) . . . . ?
C5A O3A C4A C3A 174.8(2) . . . . ?
O2A C3A C4A O3A -65.1(3) . . . . ?
C4A O3A C5A C6A 95.3(3) . . . . ?
C7A O4A C6A C5A 173.4(2) . . . . ?
O3A C5A C6A O4A -66.6(3) . . . . ?
C6A O4A C7A C8A -171.1(2) . . . . ?
C36A O5A C8A C7A 82.3(3) . . . . ?
O4A C7A C8A O5A 71.6(3) . . . . ?
C16A C11A C12A C13A -1.0(4) . . . . ?
C16A C11A C12A C21A 177.2(2) . . . . ?
C11A C12A C13A C14A 0.8(4) . . . . ?
C21A C12A C13A C14A -177.3(2) . . . . ?
C12A C13A C14A C15A 0.0(4) . . . . ?
C13A C14A C15A C16A -0.8(4) . . . . ?
C12A C11A C16A C15A 0.2(4) . . . . ?
C12A C11A C16A C31A -178.3(2) . . . . ?
C14A C15A C16A C11A 0.7(4) . . . . ?
C14A C15A C16A C31A 179.2(2) . . . . ?
C11A C12A C21A C22A 48.6(3) . . . . ?
C13A C12A C21A C22A -133.3(3) . . . . ?
C11A C12A C21A C26A -126.1(3) . . . . ?
C13A C12A C21A C26A 52.0(3) . . . . ?
C26A C21A C22A C23A -1.4(4) . . . . ?
C12A C21A C22A C23A -176.3(2) . . . . ?
C21A C22A C23A C24A 0.4(4) . . . . ?
C22A C23A C24A C25A 0.5(4) . . . . ?
C23A C24A C25A C26A -0.5(4) . . . . ?
C1A O1A C26A C25A -10.3(3) . . . . ?
C1A O1A C26A C21A 169.1(2) . . . . ?
C24A C25A C26A O1A 178.9(2) . . . . ?
C24A C25A C26A C21A -0.5(4) . . . . ?
C22A C21A C26A O1A -178.0(2) . . . . ?
C12A C21A C26A O1A -3.1(3) . . . . ?
C22A C21A C26A C25A 1.4(4) . . . . ?
C12A C21A C26A C25A 176.3(2) . . . . ?
C11A C16A C31A C32A -40.7(3) . . . . ?
C15A C16A C31A C32A 140.8(3) . . . . ?
C11A C16A C31A C36A 135.6(3) . . . . ?
C15A C16A C31A C36A -42.9(4) . . . . ?
C36A C31A C32A C33A -2.0(4) . . . . ?
C16A C31A C32A C33A 174.5(2) . . . . ?
C31A C32A C33A C34A 0.0(4) . . . . ?
C32A C33A C34A C35A 1.6(4) . . . . ?
C33A C34A C35A C36A -1.2(4) . . . . ?
C8A O5A C36A C35A 0.7(3) . . . . ?
C8A O5A C36A C31A -178.6(2) . . . . ?
C34A C35A C36A O5A 180.0(2) . . . . ?
C34A C35A C36A C31A -0.7(4) . . . . ?
C32A C31A C36A O5A -178.4(2) . . . . ?
C16A C31A C36A O5A 5.3(3) . . . . ?
C32A C31A C36A C35A 2.3(3) . . . . ?
C16A C31A C36A C35A -174.1(2) . . . . ?
C26B O1B C1B C2B -160.5(2) . . . . ?
C3B O2B C2B C1B -177.9(2) . . . . ?
O1B C1B C2B O2B 76.4(3) . . . . ?
C2B O2B C3B C4B 88.7(3) . . . . ?
C5B O3B C4B C3B -116.4(3) . . . . ?
O2B C3B C4B O3B 63.7(4) . . . . ?
C4B O3B C5B C6B -80.8(3) . . . . ?
C7B O4B C6B C5B -149.7(2) . . . . ?
O3B C5B C6B O4B -64.7(4) . . . . ?
C6B O4B C7B C8B 94.4(3) . . . . ?
C36B O5B C8B C7B 171.5(2) . . . . ?
O4B C7B C8B O5B -62.4(3) . . . . ?
C16B C11B C12B C13B -0.4(4) . . . . ?
C16B C11B C12B C21B -178.2(2) . . . . ?
C11B C12B C13B C14B -1.9(4) . . . . ?
C21B C12B C13B C14B 175.8(2) . . . . ?
C12B C13B C14B C15B 2.7(4) . . . . ?
C13B C14B C15B C16B -1.2(4) . . . . ?
C12B C11B C16B C15B 1.9(4) . . . . ?
C12B C11B C16B C31B -179.2(2) . . . . ?
C14B C15B C16B C11B -1.1(4) . . . . ?
C14B C15B C16B C31B -179.9(2) . . . . ?
C13B C12B C21B C22B -133.3(3) . . . . ?
C11B C12B C21B C22B 44.3(3) . . . . ?
C13B C12B C21B C26B 48.9(4) . . . . ?
C11B C12B C21B C26B -133.5(3) . . . . ?
C26B C21B C22B C23B 0.9(4) . . . . ?
C12B C21B C22B C23B -177.1(2) . . . . ?
C21B C22B C23B C24B -1.1(4) . . . . ?
C22B C23B C24B C25B 0.3(4) . . . . ?
C23B C24B C25B C26B 0.6(4) . . . . ?
C1B O1B C26B C25B -1.3(4) . . . . ?
C1B O1B C26B C21B 176.0(2) . . . . ?
C24B C25B C26B O1B 176.4(2) . . . . ?
C24B C25B C26B C21B -0.8(4) . . . . ?
C22B C21B C26B O1B -177.3(2) . . . . ?
C12B C21B C26B O1B 0.5(3) . . . . ?
C22B C21B C26B C25B 0.1(4) . . . . ?
C12B C21B C26B C25B 177.9(2) . . . . ?
C11B C16B C31B C32B -46.7(3) . . . . ?
C15B C16B C31B C32B 132.1(3) . . . . ?
C11B C16B C31B C36B 130.2(3) . . . . ?
C15B C16B C31B C36B -50.9(3) . . . . ?
C36B C31B C32B C33B 0.3(4) . . . . ?
C16B C31B C32B C33B 177.4(2) . . . . ?
C31B C32B C33B C34B -0.5(4) . . . . ?
C32B C33B C34B C35B 0.6(4) . . . . ?
C33B C34B C35B C36B -0.5(4) . . . . ?
C8B O5B C36B C35B 7.3(3) . . . . ?
C8B O5B C36B C31B -171.9(2) . . . . ?
C34B C35B C36B O5B -178.8(2) . . . . ?
C34B C35B C36B C31B 0.3(4) . . . . ?
C32B C31B C36B O5B 179.0(2) . . . . ?
C16B C31B C36B O5B 1.9(3) . . . . ?
C32B C31B C36B C35B -0.2(4) . . . . ?
C16B C31B C36B C35B -177.3(2) . . . . ?
C26C O1C C1C C2C -171.8(2) . . . . ?
C3C O2C C2C C1C -99.3(3) . . . . ?
O1C C1C C2C O2C 64.7(3) . . . . ?
C2C O2C C3C C4C 167.2(2) . . . . ?
C5C O3C C4C C3C -172.5(2) . . . . ?
O2C C3C C4C O3C 63.1(3) . . . . ?
C4C O3C C5C C6C -68.9(3) . . . . ?
C7C O4C C6C C5C -162.6(2) . . . . ?
O3C C5C C6C O4C 83.5(3) . . . . ?
C6C O4C C7C C8C -168.2(2) . . . . ?
C36C O5C C8C C7C 164.8(2) . . . . ?
O4C C7C C8C O5C -66.8(3) . . . . ?
C16C C11C C12C C13C 0.4(4) . . . . ?
C16C C11C C12C C21C 179.8(2) . . . . ?
C11C C12C C13C C14C -0.5(4) . . . . ?
C21C C12C C13C C14C -179.9(2) . . . . ?
C12C C13C C14C C15C 0.7(4) . . . . ?
C13C C14C C15C C16C -0.8(4) . . . . ?
C12C C11C C16C C15C -0.4(4) . . . . ?
C12C C11C C16C C31C 177.9(2) . . . . ?
C14C C15C C16C C11C 0.6(4) . . . . ?
C14C C15C C16C C31C -177.7(2) . . . . ?
C11C C12C C21C C22C 46.8(3) . . . . ?
C13C C12C C21C C22C -133.8(3) . . . . ?
C11C C12C C21C C26C -129.3(3) . . . . ?
C13C C12C C21C C26C 50.1(4) . . . . ?
C26C C21C C22C C23C 0.3(4) . . . . ?
C12C C21C C22C C23C -176.0(2) . . . . ?
C21C C22C C23C C24C 0.5(4) . . . . ?
C22C C23C C24C C25C -0.6(4) . . . . ?
C23C C24C C25C C26C 0.0(4) . . . . ?
C1C O1C C26C C25C -9.8(3) . . . . ?
C1C O1C C26C C21C 168.5(2) . . . . ?
C24C C25C C26C O1C 179.0(2) . . . . ?
C24C C25C C26C C21C 0.8(4) . . . . ?
C22C C21C C26C O1C -179.2(2) . . . . ?
C12C C21C C26C O1C -3.1(3) . . . . ?
C22C C21C C26C C25C -0.9(4) . . . . ?
C12C C21C C26C C25C 175.3(2) . . . . ?
C11C C16C C31C C32C -46.6(3) . . . . ?
C15C C16C C31C C32C 131.7(3) . . . . ?
C11C C16C C31C C36C 130.1(3) . . . . ?
C15C C16C C31C C36C -51.6(4) . . . . ?
C36C C31C C32C C33C -1.2(4) . . . . ?
C16C C31C C32C C33C 175.7(2) . . . . ?
C31C C32C C33C C34C 0.3(4) . . . . ?
C32C C33C C34C C35C 0.5(4) . . . . ?
C33C C34C C35C C36C -0.2(4) . . . . ?
C8C O5C C36C C35C 2.2(3) . . . . ?
C8C O5C C36C C31C -175.5(2) . . . . ?
C34C C35C C36C O5C -178.4(2) . . . . ?
C34C C35C C36C C31C -0.8(4) . . . . ?
C32C C31C C36C O5C 179.2(2) . . . . ?
C16C C31C C36C O5C 2.5(3) . . . . ?
C32C C31C C36C C35C 1.4(4) . . . . ?
C16C C31C C36C C35C -175.3(2) . . . . ?
C26D O1D C1D C2D -82.1(3) . . . . ?
C3D O2D C2D C1D 172.9(2) . . . . ?
O1D C1D C2D O2D -69.8(3) . . . . ?
C2D O2D C3D C4D -176.0(2) . . . . ?
C5D O3D C4D C3D -96.0(3) . . . . ?
O2D C3D C4D O3D 68.5(3) . . . . ?
C4D O3D C5D C6D -175.0(2) . . . . ?
C7D O4D C6D C5D 160.5(2) . . . . ?
O3D C5D C6D O4D 66.6(3) . . . . ?
C6D O4D C7D C8D 68.6(3) . . . . ?
C36D O5D C8D C7D 177.1(2) . . . . ?
O4D C7D C8D O5D -73.9(3) . . . . ?
C16D C11D C12D C13D -1.7(4) . . . . ?
C16D C11D C12D C21D 175.8(2) . . . . ?
C11D C12D C13D C14D -0.6(4) . . . . ?
C21D C12D C13D C14D -177.9(2) . . . . ?
C12D C13D C14D C15D 2.7(4) . . . . ?
C13D C14D C15D C16D -2.4(4) . . . . ?
C12D C11D C16D C15D 1.9(4) . . . . ?
C12D C11D C16D C31D -176.9(2) . . . . ?
C14D C15D C16D C11D 0.2(4) . . . . ?
C14D C15D C16D C31D 179.0(2) . . . . ?
C13D C12D C21D C22D -142.2(2) . . . . ?
C11D C12D C21D C22D 40.5(3) . . . . ?
C13D C12D C21D C26D 44.9(3) . . . . ?
C11D C12D C21D C26D -132.4(2) . . . . ?
C26D C21D C22D C23D 3.0(3) . . . . ?
C12D C21D C22D C23D -170.3(2) . . . . ?
C21D C22D C23D C24D -0.3(4) . . . . ?
C22D C23D C24D C25D -1.2(3) . . . . ?
C23D C24D C25D C26D 0.1(4) . . . . ?
C1D O1D C26D C25D 1.1(3) . . . . ?
C1D O1D C26D C21D 179.42(19) . . . . ?
C24D C25D C26D O1D -179.1(2) . . . . ?
C24D C25D C26D C21D 2.7(4) . . . . ?
C22D C21D C26D O1D 177.6(2) . . . . ?
C12D C21D C26D O1D -9.3(3) . . . . ?
C22D C21D C26D C25D -4.0(3) . . . . ?
C12D C21D C26D C25D 169.0(2) . . . . ?
C11D C16D C31D C32D -49.2(3) . . . . ?
C15D C16D C31D C32D 132.0(3) . . . . ?
C11D C16D C31D C36D 126.8(3) . . . . ?
C15D C16D C31D C36D -52.0(3) . . . . ?
C36D C31D C32D C33D 1.2(4) . . . . ?
C16D C31D C32D C33D 177.3(2) . . . . ?
C31D C32D C33D C34D -1.6(4) . . . . ?
C32D C33D C34D C35D 0.7(4) . . . . ?
C33D C34D C35D C36D 0.5(4) . . . . ?
C8D O5D C36D C35D 14.3(3) . . . . ?
C8D O5D C36D C31D -164.9(2) . . . . ?
C34D C35D C36D O5D 179.9(2) . . . . ?
C34D C35D C36D C31D -0.9(4) . . . . ?
C32D C31D C36D O5D 179.3(2) . . . . ?
C16D C31D C36D O5D 3.2(3) . . . . ?
C32D C31D C36D C35D 0.1(3) . . . . ?
C16D C31D C36D C35D -176.0(2) . . . . ?
